data_2006982
loop_
_publ_author_name
'Anthoni, Uffe'
'Fatum, Tine Muxoll'
'Flensburg, Claus'

_publ_section_title
;
 Cyclothreonine at 122K
;
_journal_issue 2
_journal_name_full 'Acta Crystallographica Section C'
_journal_page_first 240
_journal_page_last 242
_journal_paper_doi 10.1107/S0108270197013887
_journal_volume 54
_journal_year 1998
_chemical_formula_analytical 'C38.90 H6.94 N22.67'
_chemical_formula_iupac 'C4 H8 N2 O2 , 0.5H2 O'
_chemical_formula_moiety 'C4 H8 N2 O2,0.5(H2 O)'
_chemical_formula_structural 'C4 H8 N2 O2 (H2 O)0.5'
_chemical_formula_sum 'C4 H9 N2 O2.5'
_chemical_formula_weight 125.13
_chemical_melting_point 220(6)
_chemical_name_common Cyclothreonine
_chemical_name_systematic
;
(4S,5R)-4-Amino-5-methyl-3-isoxazolidinone
;
_space_group_IT_number 5
_symmetry_cell_setting monoclinic
_symmetry_space_group_name_Hall 'C 2y'
_symmetry_space_group_name_H-M 'C 1 2 1'
_audit_creation_method SHELXL
_cell_angle_alpha 90.00
_cell_angle_beta 91.102(19)
_cell_angle_gamma 90.00
_cell_formula_units_Z 4
_cell_length_a 10.301(3)
_cell_length_b 4.8869(12)
_cell_length_c 11.510(2)
_cell_measurement_reflns_used 18
_cell_measurement_temperature 122(2)
_cell_measurement_theta_max 42.02
_cell_measurement_theta_min 36.62
_cell_volume 579.3(2)
_computing_cell_refinement 'CAD-4 Software'
_computing_data_collection 'CAD-4 Software (Enraf-Nonius, 1989)'
_computing_data_reduction 'DREADD (Blessing, 1987)'
_computing_molecular_graphics 'ORTEPII (Johnson, 1976)'
_computing_structure_refinement 'SHELXL96 (Sheldrick, 1996)'
_computing_structure_solution 'SHELXS86 (Sheldrick, 1990)'
_diffrn_ambient_temperature 122(2)
_diffrn_measurement_device_type 'CAD-4 diffractometer'
_diffrn_measurement_method 'Profile data from \w-2\q scans'
_diffrn_radiation_monochromator graphite
_diffrn_radiation_source 'fine-focus sealed tube'
_diffrn_radiation_type CuK\a
_diffrn_radiation_wavelength 1.54184
_diffrn_reflns_av_R_equivalents 0.0227
_diffrn_reflns_limit_h_max 12
_diffrn_reflns_limit_h_min -12
_diffrn_reflns_limit_k_max 6
_diffrn_reflns_limit_k_min -6
_diffrn_reflns_limit_l_max 14
_diffrn_reflns_limit_l_min -14
_diffrn_reflns_number 2533
_diffrn_reflns_theta_max 75.00
_diffrn_reflns_theta_min 3.84
_diffrn_standards_decay_% 5.6
_diffrn_standards_interval_time 166.7
_diffrn_standards_number 5
_exptl_absorpt_coefficient_mu 1.015
_exptl_absorpt_correction_type none
_exptl_crystal_colour translucent_light_yellow
_exptl_crystal_density_diffrn 1.435
_exptl_crystal_density_method 'not measured'
_exptl_crystal_description Parallelepiped
_exptl_crystal_F_000 268
_exptl_crystal_size_max 0.45
_exptl_crystal_size_mid 0.25
_exptl_crystal_size_min 0.10
_refine_diff_density_max 0.27(4)
_refine_diff_density_min -0.19(4)
_refine_ls_abs_structure_details 'Flack (1983)'
_refine_ls_abs_structure_Flack -0.05(19)
_refine_ls_extinction_coef 0.0094(12)
_refine_ls_extinction_method SHELXL
_refine_ls_goodness_of_fit_all 1.084
_refine_ls_goodness_of_fit_obs 1.085
_refine_ls_hydrogen_treatment refall
_refine_ls_matrix_type full
_refine_ls_number_parameters 115
_refine_ls_number_reflns 1190
_refine_ls_number_restraints 1
_refine_ls_restrained_S_all 1.083
_refine_ls_restrained_S_obs 1.084
_refine_ls_R_factor_all 0.0254
_refine_ls_R_factor_obs .0253
_refine_ls_shift/esd_max 0.000
_refine_ls_shift/esd_mean 0.000
_refine_ls_structure_factor_coef Fsqd
_refine_ls_weighting_details 'w = 1/[\s^2^(Fo^2^)+(0.0452P)^2^+0.1577P] where P=(Fo^2^+2Fc^2^)/3'
_refine_ls_weighting_scheme calc
_refine_ls_wR_factor_all 0.0664
_refine_ls_wR_factor_obs .0663
_reflns_number_observed 1184
_reflns_number_total 1190
_reflns_observed_criterion >2sigma(I)
_cod_data_source_file ab1493.cif
_cod_data_source_block cyclothreonine
_cod_depositor_comments
;
The following automatic conversions were performed:
'_symmetry_cell_setting' value 'Monoclinic' changed to 'monoclinic'
according to '/home/saulius/struct/CIF-dictionaries/cif_core.dic'
dictionary named 'cif_core.dic' version 2.4.1 from 2010-06-29.

Automatic conversion script
Id: cif_fix_enum 1527 2010-12-29 10:47:43Z saulius 

The following automatic conversions were performed:

'_chemical_melting_point' value '165 - 276' was changed to '220(6)' -
the average value was taken and precision was estimated.

Automatic conversion script
Id: cif_fix_values 1646 2011-03-28 12:23:43Z adriana 

The following automatic conversions were performed:

'_chemical_melting_point' value '165 - 276' was changed to '220(6)' -
the average value was taken and precision was
estimated.

'_symmetry_cell_setting' value 'Monoclinic' changed to
'monoclinic' according to
/home/saulius/struct/CIF-dictionaries/cif_core.dic dictionary named
'cif_core.dic' version 2.4.1 from 2010-06-29.

Automatic conversion script
Id: cif_fix_values 1715 2011-07-08 13:25:40Z adriana 

The following automatic conversions were performed:

'_refine_ls_weighting_scheme' value 'calc w =
1/[\s^2^(Fo^2^)+(0.0452P)^2^+0.1577P] where P=(Fo^2^+2Fc^2^)/3' was
changed to 'calc'. New tag '_refine_ls_weighting_details' was
created. The value of the new tag was set to 'w =
1/[\s^2^(Fo^2^)+(0.0452P)^2^+0.1577P] where P=(Fo^2^+2Fc^2^)/3'.

Automatic conversion script
Id: cif_fix_values 3143 2015-03-26 13:38:13Z robertas 
;
_cod_original_sg_symbol_H-M 'C 2'
_cod_database_code 2006982

loop_
_symmetry_equiv_pos_as_xyz
'x, y, z'
'-x, y, -z'
'x+1/2, y+1/2, z'
'-x+1/2, y+1/2, -z'

loop_
_atom_site_aniso_label
_atom_site_aniso_U_11
_atom_site_aniso_U_22
_atom_site_aniso_U_33
_atom_site_aniso_U_12
_atom_site_aniso_U_13
_atom_site_aniso_U_23
O1 .0136(4) .0195(4) .0207(4) -.0030(3) .0034(3) -.0021(3)
N2 .0097(4) .0226(5) .0188(5) -.0015(4) .0032(3) .0007(4)
C3 .0078(4) .0175(5) .0163(5) .0016(4) -.0001(4) .0045(4)
C4 .0095(5) .0136(6) .0171(5) .0008(4) .0008(4) .0020(4)
C5 .0107(5) .0173(5) .0170(5) -.0009(4) .0006(4) .0022(4)
O6 .0114(4) .0220(5) .0193(4) .0038(3) .0027(3) .0009(3)
N7 .0090(4) .0171(5) .0173(5) .0004(4) .0002(3) -.0004(4)
C8 .0133(6) .0307(7) .0210(6) .0005(5) .0027(4) -.0041(5)
O9 .0245(7) .0186(6) .0321(7) .000 -.0107(5) .000

loop_
_atom_site_label
_atom_site_fract_x
_atom_site_fract_y
_atom_site_fract_z
_atom_site_U_iso_or_equiv
_atom_site_thermal_displace_type
_atom_site_calc_flag
_atom_site_refinement_flags
_atom_site_occupancy
_atom_site_disorder_group
_atom_site_type_symbol
O1 .44674(8) .18647(17) .68695(7) .0179(2) Uani d . 1 . O
N2 .35426(9) .2789(2) .77292(9) .0170(2) Uani d . 1 . N
C3 .40400(10) .4882(2) .82773(10) .0139(2) Uani d . 1 . C
C4 .53660(10) .5668(2) .78026(10) .0134(2) Uani d . 1 . C
C5 .53035(11) .4184(2) .66448(10) .0150(2) Uani d . 1 . C
O6 .35002(7) .61767(18) .91014(7) .0175(2) Uani d . 1 . O
N7 .64313(9) .4720(2) .85975(9) .0145(2) Uani d . 1 . N
C8 .65460(12) .3134(3) .61227(11) .0216(3) Uani d . 1 . C
O9 .5000 .0553(3) 1.0000 .0252(3) Uani d S 1 . O
H4 .5436(14) .753(4) .7698(13) .010(3) Uiso d . 1 . H
H5 .4839(13) .537(3) .6081(11) .007(3) Uiso d . 1 . H
H71 .6316(16) .525(4) .9357(15) .020(4) Uiso d . 1 . H
H72 .6505(19) .281(5) .8640(16) .031(5) Uiso d . 1 . H
H73 .7244(17) .532(4) .8303(14) .025(4) Uiso d . 1 . H
H81 .6362(15) .230(4) .5393(13) .016(4) Uiso d . 1 . H
H82 .6970(18) .187(4) .6651(15) .026(4) Uiso d . 1 . H
H83 .7150(19) .468(5) .5995(16) .035(5) Uiso d . 1 . H
H9 .550(2) -.052(5) 1.0415(17) .044(6) Uiso d . 1 . H

loop_
_atom_type_symbol
_atom_type_description
_atom_type_scat_dispersion_real
_atom_type_scat_dispersion_imag
_atom_type_scat_source
C C 0.0181 0.0091 'International Tables Vol C Tables 4.2.6.8 and 6.1.1.4'
H H 0.0000 0.0000 'International Tables Vol C Tables 4.2.6.8 and 6.1.1.4'
N N 0.0311 0.0180 'International Tables Vol C Tables 4.2.6.8 and 6.1.1.4'
O O 0.0492 0.0322 'International Tables Vol C Tables 4.2.6.8 and 6.1.1.4'

loop_
_geom_angle_atom_site_label_1
_geom_angle_atom_site_label_2
_geom_angle_atom_site_label_3
_geom_angle
_geom_angle_publ_flag
C5 O1 N2 106.08(8) yes
C3 N2 O1 108.42(9) yes
O6 C3 N2 125.21(10) yes
O6 C3 C4 123.05(10) yes
N2 C3 C4 111.73(9) yes
N7 C4 C5 114.16(9) yes
N7 C4 C3 110.78(9) yes
C5 C4 C3 99.81(9) yes
N7 C4 H4 109.2(10) ?
C5 C4 H4 111.1(9) ?
C3 C4 H4 111.6(9) ?
O1 C5 C8 108.37(10) yes
O1 C5 C4 103.43(8) yes
C8 C5 C4 119.25(10) yes
O1 C5 H5 107.2(8) ?
C8 C5 H5 110.0(7) ?
C4 C5 H5 107.9(8) ?
C4 N7 H71 112.9(11) ?
C4 N7 H72 113.6(12) ?
H71 N7 H72 103.9(17) ?
C4 N7 H73 109.1(10) ?
H71 N7 H73 112.4(15) ?
H72 N7 H73 104.6(17) ?
C5 C8 H81 109.9(9) ?
C5 C8 H82 110.0(10) ?
H81 C8 H82 111.4(15) ?
C5 C8 H83 109.7(12) ?
H81 C8 H83 108.1(14) ?
H82 C8 H83 107.6(16) ?

loop_
_geom_bond_atom_site_label_1
_geom_bond_atom_site_label_2
_geom_bond_site_symmetry_2
_geom_bond_distance
_geom_bond_publ_flag
O1 C5 . 1.4499(14) yes
O1 N2 . 1.4583(13) yes
N2 C3 . 1.3016(16) yes
C3 O6 . 1.2766(15) yes
C3 C4 . 1.5299(14) yes
C4 N7 . 1.4890(14) yes
C4 C5 . 1.5175(16) yes
C4 H4 . .921(18) ?
C5 C8 . 1.5140(15) yes
C5 H5 . .988(15) ?
N7 H71 . .921(17) ?
N7 H72 . .94(2) ?
N7 H73 . .954(17) ?
C8 H81 . .949(16) ?
C8 H82 . .964(19) ?
C8 H83 . .99(2) ?
O9 H9 . .87(2) ?

loop_
_geom_hbond_atom_site_label_D
_geom_hbond_atom_site_label_H
_geom_hbond_atom_site_label_A
_geom_hbond_site_symmetry_A
_geom_hbond_distance_DH
_geom_hbond_distance_HA
_geom_hbond_distance_DA
_geom_hbond_angle_DHA
_geom_hbond_publ_flag
N7 H71 O6 2_657 0.921(17) 1.838(17) 2.7420(10) 167(2) yes
N7 H72 O6 3_545 0.94(2) 2.26(2) 2.7980(10) 116(2) yes
N7 H72 O9 . 0.94(2) 2.48(2) 3.0030(10) 115.0(10) yes
N7 H73 N2 3 0.954(17) 1.929(18) 2.8390(10) 159(2) yes
O9 H9 O6 2_647 0.87(2) 1.99(2) 2.8230(10) 160(2) yes
C4 H4 O1 1_565 0.92(2) 2.52(2) 3.338(2) 148.0(10) yes

loop_
_geom_torsion_atom_site_label_1
_geom_torsion_atom_site_label_2
_geom_torsion_atom_site_label_3
_geom_torsion_atom_site_label_4
_geom_torsion
C5 O1 N2 C3 -22.03(11)
O1 N2 C3 O6 -178.84(10)
O1 N2 C3 C4 2.04(12)
O6 C3 C4 N7 77.51(13)
N2 C3 C4 N7 -103.35(11)
O6 C3 C4 C5 -161.83(10)
N2 C3 C4 C5 17.31(12)
N2 O1 C5 C8 159.69(9)
N2 O1 C5 C4 32.19(10)
N7 C4 C5 O1 89.05(10)
C3 C4 C5 O1 -29.13(10)
N7 C4 C5 C8 -31.30(15)
C3 C4 C5 C8 -149.47(11)
H72 N7 C4 H4 -170.1(17)
H82 C8 C5 H5 -176.2(15)

loop_
_cod_related_entry_id
_cod_related_entry_database
_cod_related_entry_code
1 ChemSpider 26231066
